data_4031920
loop_
_publ_author_name
'Durel, Vianney'
'Lalli, Claudia'
'Roisnel, Thierry'
'Weghe, Pierre van de'

_publ_section_title
;
 Synergistic Effect of the TiCl4/p-TsOH Promoter System on the Aza-Prins
 Cyclization.
;
_journal_issue 3
_journal_name_full 'The Journal of organic chemistry'
_journal_page_first 849
_journal_page_last 859
_journal_paper_doi 10.1021/acs.joc.5b02342
_journal_volume 81
_journal_year 2016
_chemical_compound_source 'synthesis as described'
_chemical_formula_moiety 'C14 H17 Cl N2 O4'
_chemical_formula_sum 'C14 H17 Cl N2 O4'
_chemical_formula_weight 312.75
_chemical_name_systematic
;
 ?
;
_space_group_IT_number 2
_symmetry_cell_setting triclinic
_symmetry_Int_Tables_number 2
_symmetry_space_group_name_Hall '-P 1'
_symmetry_space_group_name_H-M 'P -1'
_atom_sites_solution_hydrogens geom
_atom_sites_solution_primary direct
_atom_sites_solution_secondary difmap
_audit_conform_dict_location ftp://ftp.iucr.org/pub/cif_core.dic
_audit_conform_dict_name cif_core.dic
_audit_conform_dict_version 2.3
_audit_creation_date 2014-11-04T10:10:16-00:00
_audit_creation_method 'WinGX routine CIF_UPDATE'
_cell_angle_alpha 98.485(3)
_cell_angle_beta 110.240(2)
_cell_angle_gamma 103.210(3)
_cell_formula_units_Z 2
_cell_length_a 7.6988(4)
_cell_length_b 10.1399(6)
_cell_length_c 10.4688(5)
_cell_measurement_reflns_used 3826
_cell_measurement_temperature 150(2)
_cell_measurement_theta_max 27.48
_cell_measurement_theta_min 2.62
_cell_measurement_wavelength 0.71073
_cell_volume 723.16(7)
_computing_cell_refinement 'Bruker APEX2 (Bruker, 2006)'
_computing_data_collection 'Bruker APEX2 (Bruker, 2006)'
_computing_data_reduction 'Bruker APEX2 (Bruker, 2006)'
_computing_molecular_graphics 'Ortep-3 for Windows (Farrugia, 1997)'
_computing_publication_material
;
          WinGX publication routines (Farrugia, 2012),
          CRYSCALc (T. Roisnel, local program, 2014)
;
_computing_structure_refinement 'SHELXL-97 (Sheldrick, 1997)'
_computing_structure_solution 'SIR97 (Altomare et al., 1999)'
_diffrn_ambient_temperature 150(2)
_diffrn_detector 'CCD plate'
_diffrn_measured_fraction_theta_full 0.99
_diffrn_measured_fraction_theta_max 0.99
_diffrn_measurement_device_type 'APEXII, Bruker-AXS'
_diffrn_measurement_method 'CCD rotation images, thin slices'
_diffrn_radiation_monochromator graphite
_diffrn_radiation_probe x-ray
_diffrn_radiation_type MoK\a
_diffrn_radiation_wavelength 0.71073
_diffrn_reflns_av_R_equivalents 0.0253
_diffrn_reflns_av_unetI/netI 0.0308
_diffrn_reflns_limit_h_max 9
_diffrn_reflns_limit_h_min -9
_diffrn_reflns_limit_k_max 13
_diffrn_reflns_limit_k_min -13
_diffrn_reflns_limit_l_max 13
_diffrn_reflns_limit_l_min -13
_diffrn_reflns_number 7986
_diffrn_reflns_theta_full 27.48
_diffrn_reflns_theta_max 27.48
_diffrn_reflns_theta_min 2.96
_exptl_absorpt_coefficient_mu 0.282
_exptl_absorpt_correction_T_max 0.891
_exptl_absorpt_correction_T_min 0.817
_exptl_absorpt_correction_type multi-scan
_exptl_absorpt_process_details
;
  [Sheldrick, G.M. (2002). SADABS Bruker AXS Inc., Madison, Wisconsin, USA]
;
_exptl_crystal_colour colourless
_exptl_crystal_density_diffrn 1.436
_exptl_crystal_density_method 'not measured'
_exptl_crystal_description prism
_exptl_crystal_F_000 328
_exptl_crystal_size_max 0.55
_exptl_crystal_size_mid 0.46
_exptl_crystal_size_min 0.41
_refine_diff_density_max 0.302
_refine_diff_density_min -0.229
_refine_diff_density_rms 0.051
_refine_ls_extinction_method none
_refine_ls_goodness_of_fit_ref 1.034
_refine_ls_hydrogen_treatment constr
_refine_ls_matrix_type full
_refine_ls_number_parameters 191
_refine_ls_number_reflns 3281
_refine_ls_number_restraints 0
_refine_ls_restrained_S_all 1.034
_refine_ls_R_factor_all 0.0412
_refine_ls_R_factor_gt 0.0352
_refine_ls_shift/su_max 0.001
_refine_ls_shift/su_mean 0
_refine_ls_structure_factor_coef Fsqd
_refine_ls_weighting_details 'calc w=1/[\s^2^(Fo^2^)+(0.0393P)^2^+0.3017P] where P=(Fo^2^+2Fc^2^)/3'
_refine_ls_weighting_scheme calc
_refine_ls_wR_factor_gt 0.0863
_refine_ls_wR_factor_ref 0.0904
_reflns_number_gt 2861
_reflns_number_total 3281
_reflns_threshold_expression >2sigma(I)
_cod_data_source_file jo5b02342_si_001.cif
_cod_data_source_block VD267
_cod_database_code 4031920

loop_
_symmetry_equiv_pos_as_xyz
'x, y, z'
'-x, -y, -z'

loop_
_atom_site_label
_atom_site_type_symbol
_atom_site_fract_x
_atom_site_fract_y
_atom_site_fract_z
_atom_site_U_iso_or_equiv
_atom_site_adp_type
_atom_site_occupancy
_atom_site_symmetry_multiplicity
_atom_site_calc_flag
_atom_site_refinement_flags
C1 C 0.2640(2) 0.78838(14) 1.09406(14) 0.0212(3) Uani 1 1 d .
H1 H 0.3491 0.8144 1.1965 0.025 Uiso 1 1 calc R
C2 C 0.2633(2) 0.92094(14) 1.04303(14) 0.0200(3) Uani 1 1 d .
H2A H 0.3987 0.9806 1.0731 0.024 Uiso 1 1 calc R
H2B H 0.196 0.9738 1.0865 0.024 Uiso 1 1 calc R
C3 C 0.1624(2) 0.88853(14) 0.88387(14) 0.0191(3) Uani 1 1 d .
H3A H 0.0226 0.8403 0.8551 0.023 Uiso 1 1 calc R
H3B H 0.1742 0.9773 0.8541 0.023 Uiso 1 1 calc R
N4 N 0.24516(16) 0.80012(11) 0.81229(11) 0.0164(2) Uani 1 1 d .
C5 C 0.14430(19) 0.77442(14) 0.66035(13) 0.0181(3) Uani 1 1 d .
H5A H 0.0032 0.7542 0.6365 0.022 Uiso 1 1 calc R
H5B H 0.1654 0.6907 0.6138 0.022 Uiso 1 1 calc R
C6 C 0.21152(19) 0.89633(14) 0.60386(14) 0.0183(3) Uani 1 1 d .
O7 O 0.34121(16) 1.00239(11) 0.66901(11) 0.0313(3) Uani 1 1 d .
O8 O 0.10314(14) 0.86885(10) 0.46566(10) 0.0199(2) Uani 1 1 d .
C9 C 0.1702(2) 0.96783(15) 0.39397(15) 0.0232(3) Uani 1 1 d .
H9A H 0.1689 1.0608 0.4349 0.035 Uiso 1 1 calc R
H9B H 0.0844 0.9387 0.294 0.035 Uiso 1 1 calc R
H9C H 0.3028 0.9711 0.4044 0.035 Uiso 1 1 calc R
C10 C 0.24014(19) 0.66698(13) 0.85470(13) 0.0164(3) Uani 1 1 d .
H10 H 0.1022 0.609 0.824 0.02 Uiso 1 1 calc R
C11 C 0.3430(2) 0.69627(15) 1.01487(14) 0.0204(3) Uani 1 1 d .
H11A H 0.3287 0.6063 1.0422 0.024 Uiso 1 1 calc R
H11B H 0.4832 0.7423 1.0429 0.024 Uiso 1 1 calc R
C12 C 0.34403(19) 0.58754(14) 0.78683(13) 0.0166(3) Uani 1 1 d .
C13 C 0.5211(2) 0.65811(15) 0.78504(16) 0.0234(3) Uani 1 1 d .
H13 H 0.5761 0.7557 0.8268 0.028 Uiso 1 1 calc R
C14 C 0.6179(2) 0.58815(15) 0.72341(15) 0.0225(3) Uani 1 1 d .
H14 H 0.738 0.6366 0.7218 0.027 Uiso 1 1 calc R
C15 C 0.53522(19) 0.44575(14) 0.66404(13) 0.0176(3) Uani 1 1 d .
C16 C 0.3620(2) 0.37133(14) 0.66625(14) 0.0194(3) Uani 1 1 d .
H16 H 0.31 0.2732 0.6269 0.023 Uiso 1 1 calc R
C17 C 0.26595(19) 0.44369(14) 0.72746(14) 0.0185(3) Uani 1 1 d .
H17 H 0.1459 0.3947 0.7289 0.022 Uiso 1 1 calc R
N18 N 0.63486(17) 0.37271(12) 0.59365(12) 0.0205(2) Uani 1 1 d .
O19 O 0.78852(15) 0.44100(12) 0.59338(12) 0.0293(3) Uani 1 1 d .
O20 O 0.55744(17) 0.24765(11) 0.53639(13) 0.0328(3) Uani 1 1 d .
Cl1 Cl 0.01843(6) 0.69300(4) 1.06905(4) 0.03103(12) Uani 1 1 d .

loop_
_atom_site_aniso_label
_atom_site_aniso_U_11
_atom_site_aniso_U_22
_atom_site_aniso_U_33
_atom_site_aniso_U_23
_atom_site_aniso_U_13
_atom_site_aniso_U_12
C1 0.0241(7) 0.0213(7) 0.0148(6) 0.0024(5) 0.0084(5) 0.0008(6)
C2 0.0240(7) 0.0181(7) 0.0171(6) 0.0009(5) 0.0099(5) 0.0040(5)
C3 0.0224(7) 0.0177(6) 0.0175(6) 0.0029(5) 0.0083(5) 0.0070(5)
N4 0.0212(6) 0.0161(5) 0.0123(5) 0.0031(4) 0.0068(4) 0.0062(4)
C5 0.0205(6) 0.0179(6) 0.0135(6) 0.0029(5) 0.0052(5) 0.0042(5)
C6 0.0193(6) 0.0206(7) 0.0149(6) 0.0040(5) 0.0063(5) 0.0070(5)
O7 0.0336(6) 0.0272(6) 0.0189(5) 0.0059(4) 0.0031(4) -0.0053(5)
O8 0.0226(5) 0.0212(5) 0.0136(4) 0.0048(4) 0.0056(4) 0.0044(4)
C9 0.0314(8) 0.0237(7) 0.0180(7) 0.0090(6) 0.0113(6) 0.0098(6)
C10 0.0184(6) 0.0161(6) 0.0149(6) 0.0033(5) 0.0073(5) 0.0044(5)
C11 0.0248(7) 0.0207(7) 0.0156(6) 0.0061(5) 0.0072(5) 0.0067(6)
C12 0.0185(6) 0.0183(6) 0.0133(6) 0.0053(5) 0.0057(5) 0.0063(5)
C13 0.0222(7) 0.0154(6) 0.0287(7) -0.0002(6) 0.0104(6) 0.0018(5)
C14 0.0177(6) 0.0213(7) 0.0273(7) 0.0033(6) 0.0105(6) 0.0025(5)
C15 0.0200(6) 0.0204(7) 0.0142(6) 0.0049(5) 0.0067(5) 0.0092(5)
C16 0.0227(7) 0.0158(6) 0.0185(6) 0.0036(5) 0.0081(5) 0.0042(5)
C17 0.0186(6) 0.0182(6) 0.0187(6) 0.0049(5) 0.0086(5) 0.0032(5)
N18 0.0222(6) 0.0232(6) 0.0194(6) 0.0068(5) 0.0094(5) 0.0102(5)
O19 0.0221(5) 0.0334(6) 0.0334(6) 0.0027(5) 0.0154(5) 0.0066(5)
O20 0.0410(7) 0.0198(5) 0.0444(7) 0.0030(5) 0.0264(6) 0.0099(5)
Cl1 0.0347(2) 0.0269(2) 0.0305(2) 0.00069(15) 0.02185(17) -0.00241(15)

loop_
_atom_type_symbol
_atom_type_description
_atom_type_scat_dispersion_real
_atom_type_scat_dispersion_imag
_atom_type_scat_source
C C 0.0033 0.0016 'International Tables Vol C Tables 4.2.6.8 and 6.1.1.4'
H H 0 0 'International Tables Vol C Tables 4.2.6.8 and 6.1.1.4'
Cl Cl 0.1484 0.1585 'International Tables Vol C Tables 4.2.6.8 and 6.1.1.4'
N N 0.0061 0.0033 'International Tables Vol C Tables 4.2.6.8 and 6.1.1.4'
O O 0.0106 0.006 'International Tables Vol C Tables 4.2.6.8 and 6.1.1.4'

loop_
_geom_angle_atom_site_label_1
_geom_angle_atom_site_label_2
_geom_angle_atom_site_label_3
_geom_angle
C2 C1 C11 110.36(11)
C2 C1 Cl1 109.93(10)
C11 C1 Cl1 109.82(9)
C2 C1 H1 108.9
C11 C1 H1 108.9
Cl1 C1 H1 108.9
C1 C2 C3 111.56(11)
C1 C2 H2A 109.3
C3 C2 H2A 109.3
C1 C2 H2B 109.3
C3 C2 H2B 109.3
H2A C2 H2B 108
N4 C3 C2 112.24(11)
N4 C3 H3A 109.2
C2 C3 H3A 109.2
N4 C3 H3B 109.2
C2 C3 H3B 109.2
H3A C3 H3B 107.9
C5 N4 C3 109.58(10)
C5 N4 C10 110.84(10)
C3 N4 C10 112.81(10)
N4 C5 C6 112.96(11)
N4 C5 H5A 109
C6 C5 H5A 109
N4 C5 H5B 109
C6 C5 H5B 109
H5A C5 H5B 107.8
O7 C6 O8 123.77(12)
O7 C6 C5 126.78(12)
O8 C6 C5 109.45(11)
C6 O8 C9 115.11(11)
O8 C9 H9A 109.5
O8 C9 H9B 109.5
H9A C9 H9B 109.5
O8 C9 H9C 109.5
H9A C9 H9C 109.5
H9B C9 H9C 109.5
N4 C10 C12 109.75(10)
N4 C10 C11 109.98(10)
C12 C10 C11 108.63(11)
N4 C10 H10 109.5
C12 C10 H10 109.5
C11 C10 H10 109.5
C1 C11 C10 113.17(11)
C1 C11 H11A 108.9
C10 C11 H11A 108.9
C1 C11 H11B 108.9
C10 C11 H11B 108.9
H11A C11 H11B 107.8
C13 C12 C17 119.13(12)
C13 C12 C10 119.99(12)
C17 C12 C10 120.87(12)
C14 C13 C12 121.02(13)
C14 C13 H13 119.5
C12 C13 H13 119.5
C13 C14 C15 118.35(13)
C13 C14 H14 120.8
C15 C14 H14 120.8
C16 C15 C14 122.44(12)
C16 C15 N18 119.39(12)
C14 C15 N18 118.16(12)
C15 C16 C17 118.36(12)
C15 C16 H16 120.8
C17 C16 H16 120.8
C16 C17 C12 120.68(12)
C16 C17 H17 119.7
C12 C17 H17 119.7
O20 N18 O19 123.84(12)
O20 N18 C15 118.01(11)
O19 N18 C15 118.14(11)

loop_
_geom_bond_atom_site_label_1
_geom_bond_atom_site_label_2
_geom_bond_distance
C1 C2 1.5185(19)
C1 C11 1.5192(19)
C1 Cl1 1.8239(14)
C1 H1 1
C2 C3 1.5211(18)
C2 H2A 0.99
C2 H2B 0.99
C3 N4 1.4708(17)
C3 H3A 0.99
C3 H3B 0.99
N4 C5 1.4600(16)
N4 C10 1.4785(16)
C5 C6 1.5102(18)
C5 H5A 0.99
C5 H5B 0.99
C6 O7 1.2001(17)
C6 O8 1.3441(16)
O8 C9 1.4461(16)
C9 H9A 0.98
C9 H9B 0.98
C9 H9C 0.98
C10 C12 1.5206(18)
C10 C11 1.5342(18)
C10 H10 1
C11 H11A 0.99
C11 H11B 0.99
C12 C13 1.3952(19)
C12 C17 1.3959(19)
C13 C14 1.383(2)
C13 H13 0.95
C14 C15 1.3848(19)
C14 H14 0.95
C15 C16 1.3840(19)
C15 N18 1.4730(17)
C16 C17 1.3901(19)
C16 H16 0.95
C17 H17 0.95
N18 O20 1.2271(16)
N18 O19 1.2278(15)

loop_
_geom_torsion_atom_site_label_1
_geom_torsion_atom_site_label_2
_geom_torsion_atom_site_label_3
_geom_torsion_atom_site_label_4
_geom_torsion
C11 C1 C2 C3 51.67(15)
Cl1 C1 C2 C3 -69.61(12)
C1 C2 C3 N4 -54.31(15)
C2 C3 N4 C5 -179.23(11)
C2 C3 N4 C10 56.76(14)
C3 N4 C5 C6 78.72(13)
C10 N4 C5 C6 -156.12(11)
N4 C5 C6 O7 4.6(2)
N4 C5 C6 O8 -175.70(10)
O7 C6 O8 C9 8.45(19)
C5 C6 O8 C9 -171.31(11)
C5 N4 C10 C12 61.78(13)
C3 N4 C10 C12 -174.91(10)
C5 N4 C10 C11 -178.77(10)
C3 N4 C10 C11 -55.46(14)
C2 C1 C11 C10 -52.50(15)
Cl1 C1 C11 C10 68.84(13)
N4 C10 C11 C1 53.95(15)
C12 C10 C11 C1 174.08(11)
N4 C10 C12 C13 44.04(16)
C11 C10 C12 C13 -76.24(15)
N4 C10 C12 C17 -136.83(12)
C11 C10 C12 C17 102.89(14)
C17 C12 C13 C14 1.1(2)
C10 C12 C13 C14 -179.73(13)
C12 C13 C14 C15 -0.4(2)
C13 C14 C15 C16 -1.0(2)
C13 C14 C15 N18 177.64(12)
C14 C15 C16 C17 1.6(2)
N18 C15 C16 C17 -177.01(11)
C15 C16 C17 C12 -0.9(2)
C13 C12 C17 C16 -0.5(2)
C10 C12 C17 C16 -179.62(12)
C16 C15 N18 O20 1.50(18)
C14 C15 N18 O20 -177.21(13)
C16 C15 N18 O19 -179.86(12)
C14 C15 N18 O19 1.43(18)
